data_7051906
loop_
_publ_author_name
'Hines, C. Corey'
'Cordes, David B.'
'Griffin, Scott T.'
'Watts, Savannah I.'
'Cocalia, Violina A.'
'Rogers, Robin D.'

_publ_section_title
;
 Flexible coordination environments of lanthanide complexes grown from
 chloride-based ionic liquids
;
_journal_issue 5
_journal_name_full 'New Journal of Chemistry'
_journal_page_first 872
_journal_paper_doi 10.1039/b800045j
_journal_volume 32
_journal_year 2008
_chemical_formula_sum 'C18 H33 Cl6 Eu N6'
_chemical_formula_weight 698.16
_chemical_name_common '[C2mim]3[EuCl6]'
_chemical_name_systematic
;
?
;
_space_group_IT_number 14
_symmetry_cell_setting monoclinic
_symmetry_space_group_name_Hall '-P 2ybc'
_symmetry_space_group_name_H-M 'P 1 21/c 1'
_atom_sites_solution_hydrogens geom
_atom_sites_solution_primary direct
_atom_sites_solution_secondary difmap
_audit_creation_method SHELXL-97
_cell_angle_alpha 90.00
_cell_angle_beta 90.5080(10)
_cell_angle_gamma 90.00
_cell_formula_units_Z 4
_cell_length_a 15.4175(10)
_cell_length_b 12.5250(8)
_cell_length_c 14.6565(9)
_cell_measurement_reflns_used 6799
_cell_measurement_temperature 173(2)
_cell_measurement_theta_max 28.24
_cell_measurement_theta_min 2.51
_cell_volume 2830.1(3)
_computing_cell_refinement 'Bruker SMART'
_computing_data_collection 'Bruker SMART'
_computing_data_reduction 'Bruker SAINT'
_computing_molecular_graphics 'Bruker SHELXTL'
_computing_publication_material 'Bruker SHELXTL'
_computing_structure_refinement 'SHELXL-97 (Sheldrick, 1997)'
_computing_structure_solution 'SHELXS-97 (Sheldrick, 1990)'
_diffrn_ambient_temperature 173(2)
_diffrn_measured_fraction_theta_full 0.997
_diffrn_measured_fraction_theta_max 0.944
_diffrn_measurement_device_type 'CCD area detector'
_diffrn_measurement_method 'phi and omega scans'
_diffrn_radiation_monochromator graphite
_diffrn_radiation_source 'fine-focus sealed tube'
_diffrn_radiation_type MoK\a
_diffrn_radiation_wavelength 0.71073
_diffrn_reflns_av_R_equivalents 0.0302
_diffrn_reflns_av_sigmaI/netI 0.0384
_diffrn_reflns_limit_h_max 19
_diffrn_reflns_limit_h_min -19
_diffrn_reflns_limit_k_max 16
_diffrn_reflns_limit_k_min -16
_diffrn_reflns_limit_l_max 11
_diffrn_reflns_limit_l_min -19
_diffrn_reflns_number 19470
_diffrn_reflns_theta_full 25.30
_diffrn_reflns_theta_max 28.35
_diffrn_reflns_theta_min 2.09
_exptl_absorpt_coefficient_mu 2.800
_exptl_absorpt_correction_type multi-scan
_exptl_absorpt_process_details '(SADABS; Sheldrick, 2002)'
_exptl_crystal_colour colorless
_exptl_crystal_density_diffrn 1.639
_exptl_crystal_density_method 'not measured'
_exptl_crystal_description fragment
_exptl_crystal_F_000 1392
_exptl_crystal_size_max 0.14
_exptl_crystal_size_mid 0.09
_exptl_crystal_size_min 0.03
_refine_diff_density_max 0.623
_refine_diff_density_min -0.469
_refine_diff_density_rms 0.084
_refine_ls_extinction_method none
_refine_ls_goodness_of_fit_ref 0.997
_refine_ls_hydrogen_treatment constr
_refine_ls_matrix_type full
_refine_ls_number_parameters 289
_refine_ls_number_reflns 6681
_refine_ls_number_restraints 0
_refine_ls_restrained_S_all 0.997
_refine_ls_R_factor_all 0.0584
_refine_ls_R_factor_gt 0.0262
_refine_ls_shift/su_max 0.011
_refine_ls_shift/su_mean 0.000
_refine_ls_structure_factor_coef Fsqd
_refine_ls_weighting_details 'calc w=1/[\s^2^(Fo^2^)+(0.0179P)^2^+0.7540P] where P=(Fo^2^+2Fc^2^)/3'
_refine_ls_weighting_scheme calc
_refine_ls_wR_factor_gt 0.0447
_refine_ls_wR_factor_ref 0.0508
_reflns_number_gt 4392
_reflns_number_total 6681
_reflns_threshold_expression >2sigma(I)
_cod_data_source_file b800045j.txt
_cod_data_source_block Eu
_cod_depositor_comments
;
The following automatic conversions were performed:
'_symmetry_cell_setting' value 'Monoclinic' changed to 'monoclinic'
according to '/home/saulius/struct/CIF-dictionaries/cif_core.dic'
dictionary named 'cif_core.dic' version 2.4.1 from 2010-06-29.

Automatic conversion script
Id: cif_fix_enum 1527 2010-12-29 10:47:43Z saulius 
;
_cod_original_sg_symbol_H-M P2(1)/c
_cod_database_code 7051906

loop_
_symmetry_equiv_pos_as_xyz
'x, y, z'
'-x, y+1/2, -z+1/2'
'-x, -y, -z'
'x, -y-1/2, z-1/2'

loop_
_atom_site_label
_atom_site_type_symbol
_atom_site_fract_x
_atom_site_fract_y
_atom_site_fract_z
_atom_site_U_iso_or_equiv
_atom_site_adp_type
_atom_site_occupancy
_atom_site_symmetry_multiplicity
_atom_site_calc_flag
_atom_site_refinement_flags
_atom_site_disorder_assembly
_atom_site_disorder_group
Eu1 Eu 0.5000 0.5000 0.0000 0.01749(5) Uani 1 2 d S . .
Eu2 Eu 0.0000 0.0000 0.0000 0.01871(5) Uani 1 2 d S . .
Cl1 Cl 0.67116(4) 0.48292(6) 0.02361(6) 0.03685(19) Uani 1 1 d . . .
Cl2 Cl 0.53230(4) 0.67841(5) -0.09839(5) 0.02525(15) Uani 1 1 d . . .
Cl3 Cl 0.49098(5) 0.62150(6) 0.15137(5) 0.03143(17) Uani 1 1 d . . .
Cl4 Cl -0.06702(4) -0.04232(7) 0.16514(5) 0.03371(18) Uani 1 1 d . . .
Cl5 Cl 0.16075(4) -0.03358(6) 0.06797(5) 0.02814(16) Uani 1 1 d . . .
Cl6 Cl 0.00966(5) 0.20763(6) 0.04651(5) 0.03052(17) Uani 1 1 d . . .
N1 N 0.56220(14) 0.91203(17) 0.14601(15) 0.0221(5) Uani 1 1 d . . .
N1A N 0.18942(16) -0.2390(2) -0.22990(19) 0.0386(7) Uani 1 1 d . . .
N1B N 0.18373(16) 0.1137(2) 0.27449(16) 0.0343(6) Uani 1 1 d . . .
N3 N 0.68152(14) 0.86273(18) 0.08255(15) 0.0233(5) Uani 1 1 d . . .
N3A N 0.28158(16) -0.22820(19) -0.11886(17) 0.0317(6) Uani 1 1 d . . .
N3B N 0.21501(16) 0.2578(2) 0.20226(16) 0.0304(6) Uani 1 1 d . . .
C2 C 0.59727(17) 0.8432(2) 0.08865(18) 0.0219(6) Uani 1 1 d . . .
H2A H 0.5669 0.7884 0.0569 0.026 Uiso 1 1 calc R . .
C2A C 0.2006(2) -0.2109(3) -0.1437(2) 0.0381(8) Uani 1 1 d . . .
H2AA H 0.1568 -0.1825 -0.1054 0.046 Uiso 1 1 calc R . .
C2B C 0.15132(19) 0.1935(3) 0.2271(2) 0.0354(8) Uani 1 1 d . . .
H2BA H 0.0916 0.2035 0.2129 0.042 Uiso 1 1 calc R . .
C4 C 0.70153(18) 0.9473(2) 0.1380(2) 0.0292(7) Uani 1 1 d . . .
H4A H 0.7572 0.9786 0.1462 0.035 Uiso 1 1 calc R . .
C4A C 0.3239(2) -0.2695(3) -0.1917(2) 0.0462(9) Uani 1 1 d . . .
H4AA H 0.3833 -0.2895 -0.1934 0.055 Uiso 1 1 calc R . .
C4B C 0.29155(19) 0.2159(3) 0.2351(2) 0.0324(7) Uani 1 1 d . . .
H4BA H 0.3479 0.2450 0.2270 0.039 Uiso 1 1 calc R . .
C5 C 0.62714(18) 0.9781(2) 0.1788(2) 0.0287(7) Uani 1 1 d . . .
H5A H 0.6208 1.0343 0.2217 0.034 Uiso 1 1 calc R . .
C5A C 0.2669(2) -0.2769(3) -0.2608(2) 0.0523(11) Uani 1 1 d . . .
H5AA H 0.2782 -0.3036 -0.3202 0.063 Uiso 1 1 calc R . .
C5B C 0.27219(19) 0.1273(3) 0.2803(2) 0.0328(7) Uani 1 1 d . . .
H5BA H 0.3121 0.0817 0.3111 0.039 Uiso 1 1 calc R . .
C6 C 0.46944(16) 0.9190(2) 0.16867(19) 0.0257(6) Uani 1 1 d . . .
H6A H 0.4634 0.9351 0.2344 0.031 Uiso 1 1 calc R . .
H6B H 0.4413 0.8493 0.1566 0.031 Uiso 1 1 calc R . .
C6A C 0.1097(2) -0.2280(3) -0.2861(3) 0.0591(12) Uani 1 1 d . . .
H6AA H 0.0627 -0.1982 -0.2483 0.071 Uiso 1 1 calc R . .
H6AB H 0.0911 -0.2994 -0.3077 0.071 Uiso 1 1 calc R . .
C6B C 0.1330(3) 0.0234(3) 0.3119(2) 0.0545(10) Uani 1 1 d . . .
H6BA H 0.0811 0.0119 0.2728 0.065 Uiso 1 1 calc R . .
H6BB H 0.1687 -0.0422 0.3094 0.065 Uiso 1 1 calc R . .
C7 C 0.42436(19) 1.0048(2) 0.1131(2) 0.0344(7) Uani 1 1 d . . .
H7A H 0.3628 1.0070 0.1290 0.052 Uiso 1 1 calc R . .
H7B H 0.4301 0.9888 0.0480 0.052 Uiso 1 1 calc R . .
H7C H 0.4510 1.0742 0.1264 0.052 Uiso 1 1 calc R . .
C7A C 0.1240(3) -0.1567(3) -0.3667(3) 0.0715(13) Uani 1 1 d . . .
H7AA H 0.0712 -0.1545 -0.4044 0.107 Uiso 1 1 calc R . .
H7AB H 0.1721 -0.1845 -0.4030 0.107 Uiso 1 1 calc R . .
H7AC H 0.1381 -0.0845 -0.3455 0.107 Uiso 1 1 calc R . .
C7B C 0.1048(2) 0.0405(3) 0.4069(2) 0.0528(10) Uani 1 1 d . . .
H7BA H 0.0648 -0.0165 0.4245 0.079 Uiso 1 1 calc R . .
H7BB H 0.0754 0.1097 0.4116 0.079 Uiso 1 1 calc R . .
H7BC H 0.1555 0.0398 0.4477 0.079 Uiso 1 1 calc R . .
C8 C 0.74252(18) 0.8004(2) 0.0281(2) 0.0335(7) Uani 1 1 d . . .
H8A H 0.7171 0.7306 0.0139 0.050 Uiso 1 1 calc R . .
H8B H 0.7966 0.7904 0.0627 0.050 Uiso 1 1 calc R . .
H8C H 0.7547 0.8385 -0.0288 0.050 Uiso 1 1 calc R . .
C8A C 0.3206(2) -0.2069(3) -0.0286(2) 0.0442(9) Uani 1 1 d . . .
H8AA H 0.2857 -0.1538 0.0035 0.066 Uiso 1 1 calc R . .
H8AB H 0.3797 -0.1797 -0.0363 0.066 Uiso 1 1 calc R . .
H8AC H 0.3224 -0.2732 0.0069 0.066 Uiso 1 1 calc R . .
C8B C 0.2042(2) 0.3571(3) 0.1507(2) 0.0482(10) Uani 1 1 d . . .
H8BA H 0.1608 0.3466 0.1022 0.072 Uiso 1 1 calc R . .
H8BB H 0.2596 0.3774 0.1235 0.072 Uiso 1 1 calc R . .
H8BC H 0.1848 0.4139 0.1917 0.072 Uiso 1 1 calc R . .

loop_
_atom_site_aniso_label
_atom_site_aniso_U_11
_atom_site_aniso_U_22
_atom_site_aniso_U_33
_atom_site_aniso_U_23
_atom_site_aniso_U_13
_atom_site_aniso_U_12
Eu1 0.01790(9) 0.01639(10) 0.01816(10) -0.00002(9) -0.00066(7) -0.00198(9)
Eu2 0.01478(9) 0.02278(11) 0.01858(10) 0.00103(9) 0.00127(7) 0.00130(9)
Cl1 0.0206(3) 0.0393(5) 0.0506(5) 0.0018(4) -0.0057(3) -0.0006(3)
Cl2 0.0290(3) 0.0223(4) 0.0244(4) 0.0047(3) -0.0011(3) -0.0039(3)
Cl3 0.0481(4) 0.0237(4) 0.0226(4) -0.0036(3) 0.0077(3) -0.0076(4)
Cl4 0.0265(3) 0.0520(5) 0.0227(4) 0.0060(4) 0.0050(3) -0.0007(4)
Cl5 0.0183(3) 0.0339(4) 0.0322(4) 0.0016(3) -0.0030(3) 0.0033(3)
Cl6 0.0294(4) 0.0248(4) 0.0372(5) -0.0018(3) -0.0043(3) -0.0001(3)
N1 0.0216(11) 0.0214(13) 0.0233(13) -0.0004(10) 0.0011(10) -0.0013(10)
N1A 0.0230(13) 0.0417(17) 0.0511(19) -0.0148(14) -0.0036(12) 0.0042(13)
N1B 0.0333(14) 0.0445(17) 0.0252(14) -0.0048(13) -0.0034(11) -0.0060(13)
N3 0.0258(12) 0.0207(12) 0.0235(13) 0.0002(10) 0.0052(10) 0.0002(10)
N3A 0.0334(14) 0.0282(14) 0.0334(15) -0.0048(12) 0.0036(11) 0.0081(12)
N3B 0.0334(14) 0.0391(16) 0.0189(14) -0.0017(12) 0.0034(11) 0.0056(13)
C2 0.0259(14) 0.0192(15) 0.0206(15) 0.0007(12) 0.0009(11) -0.0044(12)
C2A 0.0333(17) 0.0336(19) 0.048(2) -0.0122(16) 0.0121(15) 0.0002(15)
C2B 0.0262(16) 0.053(2) 0.0267(18) -0.0010(16) -0.0022(13) 0.0044(16)
C4 0.0241(14) 0.0266(17) 0.0367(19) -0.0055(14) -0.0015(13) -0.0067(13)
C4A 0.0334(18) 0.068(3) 0.037(2) -0.0120(18) 0.0045(15) 0.0188(18)
C4B 0.0234(15) 0.042(2) 0.0322(18) -0.0096(16) 0.0021(13) 0.0033(15)
C5 0.0304(15) 0.0273(18) 0.0285(16) -0.0090(13) 0.0013(12) -0.0025(13)
C5A 0.035(2) 0.087(3) 0.035(2) -0.019(2) 0.0001(16) 0.0293(19)
C5B 0.0309(16) 0.0376(19) 0.0297(17) -0.0037(15) -0.0062(13) 0.0081(15)
C6 0.0213(14) 0.0309(16) 0.0249(16) -0.0020(13) 0.0059(12) -0.0028(13)
C6A 0.0288(18) 0.067(3) 0.081(3) -0.034(2) -0.0135(18) 0.0092(19)
C6B 0.066(2) 0.060(3) 0.038(2) 0.0017(18) -0.0049(18) -0.030(2)
C7 0.0286(14) 0.0330(17) 0.0415(19) 0.0022(16) 0.0006(13) 0.0064(15)
C7A 0.065(3) 0.069(3) 0.080(3) -0.012(3) -0.044(2) 0.013(2)
C7B 0.0357(19) 0.071(3) 0.052(2) 0.012(2) 0.0059(17) 0.0017(19)
C8 0.0340(17) 0.0274(17) 0.0394(19) -0.0042(15) 0.0153(14) 0.0026(14)
C8A 0.059(2) 0.047(2) 0.0269(19) -0.0132(16) -0.0017(16) 0.0155(19)
C8B 0.072(3) 0.042(2) 0.031(2) 0.0032(16) 0.0087(18) 0.0169(19)

loop_
_atom_type_symbol
_atom_type_description
_atom_type_scat_dispersion_real
_atom_type_scat_dispersion_imag
_atom_type_scat_source
C C 0.0033 0.0016 'International Tables Vol C Tables 4.2.6.8 and 6.1.1.4'
H H 0.0000 0.0000 'International Tables Vol C Tables 4.2.6.8 and 6.1.1.4'
N N 0.0061 0.0033 'International Tables Vol C Tables 4.2.6.8 and 6.1.1.4'
Cl Cl 0.1484 0.1585 'International Tables Vol C Tables 4.2.6.8 and 6.1.1.4'
Eu Eu -0.1578 3.6682 'International Tables Vol C Tables 4.2.6.8 and 6.1.1.4'

loop_
_geom_angle_atom_site_label_1
_geom_angle_atom_site_label_2
_geom_angle_atom_site_label_3
_geom_angle
_geom_angle_site_symmetry_1
_geom_angle_site_symmetry_3
_geom_angle_publ_flag
Cl1 Eu1 Cl1 180.0 3_665 . ?
Cl1 Eu1 Cl3 90.19(2) 3_665 . ?
Cl1 Eu1 Cl3 89.81(2) . . ?
Cl1 Eu1 Cl3 89.81(2) 3_665 3_665 ?
Cl1 Eu1 Cl3 90.19(2) . 3_665 ?
Cl3 Eu1 Cl3 180.0 . 3_665 ?
Cl1 Eu1 Cl2 87.07(2) 3_665 3_665 ?
Cl1 Eu1 Cl2 92.93(2) . 3_665 ?
Cl3 Eu1 Cl2 90.95(2) . 3_665 ?
Cl3 Eu1 Cl2 89.05(2) 3_665 3_665 ?
Cl1 Eu1 Cl2 92.93(2) 3_665 . ?
Cl1 Eu1 Cl2 87.07(2) . . ?
Cl3 Eu1 Cl2 89.05(2) . . ?
Cl3 Eu1 Cl2 90.95(2) 3_665 . ?
Cl2 Eu1 Cl2 180.00(3) 3_665 . ?
Cl6 Eu2 Cl6 180.00(3) 3 . ?
Cl6 Eu2 Cl4 89.05(2) 3 3 ?
Cl6 Eu2 Cl4 90.95(2) . 3 ?
Cl6 Eu2 Cl4 90.95(2) 3 . ?
Cl6 Eu2 Cl4 89.05(2) . . ?
Cl4 Eu2 Cl4 180.0 3 . ?
Cl6 Eu2 Cl5 90.49(2) 3 3 ?
Cl6 Eu2 Cl5 89.51(2) . 3 ?
Cl4 Eu2 Cl5 89.77(2) 3 3 ?
Cl4 Eu2 Cl5 90.23(2) . 3 ?
Cl6 Eu2 Cl5 89.51(2) 3 . ?
Cl6 Eu2 Cl5 90.49(2) . . ?
Cl4 Eu2 Cl5 90.23(2) 3 . ?
Cl4 Eu2 Cl5 89.77(2) . . ?
Cl5 Eu2 Cl5 180.0 3 . ?
C2 N1 C5 108.2(2) . . ?
C2 N1 C6 125.8(2) . . ?
C5 N1 C6 126.0(2) . . ?
C2A N1A C5A 107.6(3) . . ?
C2A N1A C6A 127.4(3) . . ?
C5A N1A C6A 124.9(3) . . ?
C2B N1B C5B 108.1(3) . . ?
C2B N1B C6B 125.2(3) . . ?
C5B N1B C6B 126.7(3) . . ?
C2 N3 C4 108.6(2) . . ?
C2 N3 C8 124.9(2) . . ?
C4 N3 C8 126.4(2) . . ?
C2A N3A C4A 107.9(3) . . ?
C2A N3A C8A 126.7(3) . . ?
C4A N3A C8A 125.4(3) . . ?
C2B N3B C4B 108.0(3) . . ?
C2B N3B C8B 125.2(3) . . ?
C4B N3B C8B 126.8(3) . . ?
N1 C2 N3 109.2(2) . . ?
N3A C2A N1A 109.6(3) . . ?
N1B C2B N3B 109.2(3) . . ?
C5 C4 N3 107.2(2) . . ?
C5A C4A N3A 107.7(3) . . ?
C5B C4B N3B 107.3(3) . . ?
C4 C5 N1 106.8(2) . . ?
C4A C5A N1A 107.2(3) . . ?
C4B C5B N1B 107.5(3) . . ?
N1 C6 C7 111.3(2) . . ?
N1A C6A C7A 111.6(3) . . ?
C7B C6B N1B 113.5(3) . . ?

loop_
_geom_bond_atom_site_label_1
_geom_bond_atom_site_label_2
_geom_bond_distance
_geom_bond_site_symmetry_2
_geom_bond_publ_flag
Eu1 Cl1 2.6669(7) 3_665 ?
Eu1 Cl1 2.6670(7) . ?
Eu1 Cl3 2.6949(7) . ?
Eu1 Cl3 2.6949(7) 3_665 ?
Eu1 Cl2 2.7081(7) 3_665 ?
Eu1 Cl2 2.7081(7) . ?
Eu2 Cl6 2.6922(7) 3 ?
Eu2 Cl6 2.6922(7) . ?
Eu2 Cl4 2.6928(7) 3 ?
Eu2 Cl4 2.6928(7) . ?
Eu2 Cl5 2.6959(7) 3 ?
Eu2 Cl5 2.6959(7) . ?
N1 C2 1.323(3) . ?
N1 C5 1.382(3) . ?
N1 C6 1.474(3) . ?
N1A C2A 1.322(4) . ?
N1A C5A 1.366(4) . ?
N1A C6A 1.480(4) . ?
N1B C2B 1.314(4) . ?
N1B C5B 1.376(4) . ?
N1B C6B 1.483(4) . ?
N3 C2 1.326(3) . ?
N3 C4 1.368(3) . ?
N3 C8 1.464(3) . ?
N3A C2A 1.316(4) . ?
N3A C4A 1.359(4) . ?
N3A C8A 1.472(4) . ?
N3B C2B 1.323(4) . ?
N3B C4B 1.374(4) . ?
N3B C8B 1.465(4) . ?
C4 C5 1.355(4) . ?
C4A C5A 1.337(4) . ?
C4B C5B 1.328(4) . ?
C6 C7 1.514(4) . ?
C6A C7A 1.499(5) . ?
C6B C7B 1.478(5) . ?

loop_
_geom_hbond_atom_site_label_D
_geom_hbond_atom_site_label_H
_geom_hbond_atom_site_label_A
_geom_hbond_distance_DH
_geom_hbond_distance_HA
_geom_hbond_distance_DA
_geom_hbond_angle_DHA
_geom_hbond_site_symmetry_A
C8A H8AA Cl5 0.98 2.63 3.586(3) 166.0 .
C8A H8AC Cl1 0.98 2.67 3.460(3) 138.3 3_655
C2 H2A Cl2 0.95 2.71 3.568(3) 150.6 .
C4A H4AA Cl2 0.95 2.71 3.541(3) 147.2 1_545
C2B H2BA Cl6 0.95 2.74 3.421(3) 129.5 .
C5B H5BA Cl1 0.95 2.73 3.500(3) 138.5 2_645
C4 H4A Cl4 0.95 2.73 3.589(3) 150.1 1_665
C2A H2AA Cl6 0.95 2.73 3.552(3) 144.8 3
C5 H5A Cl3 0.95 2.77 3.580(3) 143.6 2_655
C7B H7BC Cl1 0.98 2.79 3.664(3) 148.4 2_645
C2 H2A Cl3 0.95 2.77 3.356(3) 120.5 .
C4B H4BA Cl2 0.95 2.82 3.639(3) 145.0 3_665
C8B H8BC Cl4 0.98 2.84 3.667(3) 142.6 2
